data_8104823
loop_
_publ_author_name
'Muller, Kina'
'Hosten, Eric C.'
'Betz, Richard'

_publ_section_title
;
 The crystal structure of methacholine chloride, C8H18ClNO2
;
_journal_issue 2
_journal_name_full 'Zeitschrift f\"ur Kristallographie - New Crystal Structures'
_journal_page_first 335
_journal_page_last 337
_journal_paper_doi 10.1515/ncrs-2020-0526
_journal_volume 236
_journal_year 2021
_chemical_formula_moiety 'C8 H18 N O2, Cl'
_chemical_formula_sum 'C8 H18 Cl N O2'
_chemical_formula_weight 195.68
_chemical_name_common 'methacholine chloride'
_chemical_name_systematic '2-acetyl-1-(trimethylamino)propane chloride'
_space_group_crystal_system monoclinic
_space_group_IT_number 14
_space_group_name_Hall '-P 2ybc'
_space_group_name_H-M_alt 'P 1 21/c 1'
_atom_sites_solution_hydrogens geom
_atom_sites_solution_primary SHELXS
_atom_sites_solution_secondary difmap
_cell_angle_alpha 90
_cell_angle_beta 97.582(4)
_cell_angle_gamma 90
_cell_formula_units_Z 4
_cell_length_a 6.8110(5)
_cell_length_b 8.8779(7)
_cell_length_c 17.2774(16)
_cell_measurement_reflns_used 2215
_cell_measurement_temperature 200(2)
_cell_measurement_theta_max 28.28
_cell_measurement_theta_min 2.58
_cell_volume 1035.59(15)
_computing_cell_refinement 'SAINT [1]'
_computing_data_collection 'APEX2 [1]'
_computing_data_reduction 'SAINT [1]'
_computing_molecular_graphics 'ORTEP3 [3], Mercury [4]'
_computing_publication_material 'SHELXL-97 [2], PLATON [5]'
_computing_structure_refinement 'SHELXL-97 [2]'
_computing_structure_solution 'SHELXS-97 [2]'
_diffrn_ambient_temperature 200(2)
_diffrn_measured_fraction_theta_full 0.988
_diffrn_measured_fraction_theta_max 0.975
_diffrn_measurement_device_type 'Bruker APEX-II CCD'
_diffrn_measurement_method '\f and \w scans'
_diffrn_radiation_monochromator graphite
_diffrn_radiation_type MoK\a
_diffrn_radiation_wavelength 0.71073
_diffrn_reflns_av_R_equivalents 0.0274
_diffrn_reflns_av_sigmaI/netI 0.0577
_diffrn_reflns_Laue_measured_fraction_full 0.988
_diffrn_reflns_Laue_measured_fraction_max 0.975
_diffrn_reflns_limit_h_max 9
_diffrn_reflns_limit_h_min -9
_diffrn_reflns_limit_k_max 11
_diffrn_reflns_limit_k_min 0
_diffrn_reflns_limit_l_max 22
_diffrn_reflns_limit_l_min 0
_diffrn_reflns_number 2506
_diffrn_reflns_point_group_measured_fraction_full 0.988
_diffrn_reflns_point_group_measured_fraction_max 0.975
_diffrn_reflns_theta_full 25.242
_diffrn_reflns_theta_max 28.311
_diffrn_reflns_theta_min 2.378
_exptl_absorpt_coefficient_mu 0.334
_exptl_absorpt_correction_T_max 0.745686
_exptl_absorpt_correction_T_min 0.612783
_exptl_absorpt_correction_type multi-scan
_exptl_absorpt_process_details
;                                                              
TWINABS [6]                                         
;
_exptl_crystal_colour colourless
_exptl_crystal_density_diffrn 1.255
_exptl_crystal_description block
_exptl_crystal_F_000 424
_exptl_crystal_size_max 0.344
_exptl_crystal_size_mid 0.335
_exptl_crystal_size_min 0.217
_refine_diff_density_max 0.280
_refine_diff_density_min -0.257
_refine_diff_density_rms 0.059
_refine_ls_extinction_coef .
_refine_ls_extinction_method none
_refine_ls_goodness_of_fit_ref 1.063
_refine_ls_hydrogen_treatment constr
_refine_ls_matrix_type full
_refine_ls_number_parameters 115
_refine_ls_number_reflns 2506
_refine_ls_number_restraints 0
_refine_ls_restrained_S_all 1.063
_refine_ls_R_factor_all 0.0726
_refine_ls_R_factor_gt 0.0484
_refine_ls_shift/su_max 0.000
_refine_ls_shift/su_mean 0.000
_refine_ls_structure_factor_coef Fsqd
_refine_ls_weighting_details 'w=1/[\s^2^(Fo^2^)+(0.0234P)^2^+0.5670P] where P=(Fo^2^+2Fc^2^)/3''
_refine_ls_weighting_scheme calc
_refine_ls_wR_factor_gt 0.0842
_refine_ls_wR_factor_ref 0.0922
_reflns_Friedel_coverage 0.000
_reflns_Friedel_fraction_full .
_reflns_Friedel_fraction_max .
_reflns_number_gt 1965
_reflns_number_total 2506
_reflns_threshold_expression 'I > 2\s(I)'
_cod_data_source_file suppl_j_ncrs-2020-0526_suppl.cif
_cod_data_source_block g
_cod_depositor_comments
;
The following automatic conversions were performed:

data item '_exptl_absorpt_correction_type' value 'multiscan' was
changed to 'multi-scan' in accordance with the built-in table derived
from the CIF Core dictionary named 'cif_core.dic' version 2.4.5 last
updated on 2014-11-21.

Automatic conversion script
Id: cif_fix_values 8738 2021-04-28 16:35:53Z antanas 
;
_cod_original_sg_symbol_H-M 'P 21/c'
_cod_database_code 8104823
_shelx_space_group_comment
;
The symmetry employed for this shelxl refinement is uniquely defined
by the following loop, which should always be used as a source of
symmetry information in preference to the above space-group names.
They are only intended as comments.
;
_shelx_estimated_absorpt_t_min 0.894
_shelx_estimated_absorpt_t_max 0.931

loop_
_space_group_symop_operation_xyz
'x, y, z'
'-x, y+1/2, -z+1/2'
'-x, -y, -z'
'x, -y-1/2, z-1/2'

loop_
_atom_site_label
_atom_site_type_symbol
_atom_site_fract_x
_atom_site_fract_y
_atom_site_fract_z
_atom_site_U_iso_or_equiv
_atom_site_adp_type
_atom_site_occupancy
_atom_site_site_symmetry_order
_atom_site_calc_flag
_atom_site_refinement_flags_posn
_atom_site_refinement_flags_adp
_atom_site_refinement_flags_occupancy
_atom_site_disorder_assembly
_atom_site_disorder_group
Cl1 Cl 0.26533(10) 0.71572(6) 0.52943(4) 0.02950(15) Uani 1 1 d . . . . .
O1 O 0.3911(2) 0.10456(17) 0.76844(9) 0.0235(4) Uani 1 1 d . . . . .
O2 O 0.2547(3) 0.31055(19) 0.81546(11) 0.0393(5) Uani 1 1 d . . . . .
N1 N 0.2700(3) 0.1819(2) 0.58946(11) 0.0210(4) Uani 1 1 d . . . . .
C1 C 0.1907(4) 0.0680(3) 0.86703(16) 0.0347(6) Uani 1 1 d . . . . .
H1A H 0.086549 0.118463 0.891392 0.052 Uiso 1 1 calc R U . . .
H1B H 0.293308 0.030980 0.907710 0.052 Uiso 1 1 calc R U . . .
H1C H 0.133606 -0.016974 0.835546 0.052 Uiso 1 1 calc R U . . .
C2 C 0.2797(4) 0.1762(3) 0.81622(14) 0.0243(5) Uani 1 1 d . . . . .
C3 C 0.5027(4) 0.1968(2) 0.71945(13) 0.0220(5) Uani 1 1 d . . . . .
H3 H 0.460099 0.304429 0.721310 0.026 Uiso 1 1 calc R U . . .
C4 C 0.7198(4) 0.1824(3) 0.75162(15) 0.0313(6) Uani 1 1 d . . . . .
H4A H 0.765135 0.079847 0.742729 0.047 Uiso 1 1 calc R U . . .
H4B H 0.737503 0.203594 0.807773 0.047 Uiso 1 1 calc R U . . .
H4C H 0.797300 0.254466 0.725150 0.047 Uiso 1 1 calc R U . . .
C5 C 0.4643(3) 0.1386(2) 0.63639(13) 0.0212(5) Uani 1 1 d . . . . .
H5A H 0.572642 0.174643 0.608123 0.025 Uiso 1 1 calc R U . . .
H5B H 0.472096 0.027266 0.638104 0.025 Uiso 1 1 calc R U . . .
C6 C 0.0962(4) 0.1179(4) 0.62296(16) 0.0450(8) Uani 1 1 d . . . . .
H6A H -0.026059 0.143760 0.589081 0.068 Uiso 1 1 calc R U . . .
H6B H 0.091766 0.159938 0.675151 0.068 Uiso 1 1 calc R U . . .
H6C H 0.109179 0.008114 0.626588 0.068 Uiso 1 1 calc R U . . .
C7 C 0.2671(4) 0.1205(3) 0.50868(13) 0.0268(5) Uani 1 1 d . . . . .
H7A H 0.142003 0.147766 0.477071 0.040 Uiso 1 1 calc R U . . .
H7B H 0.279554 0.010570 0.511068 0.040 Uiso 1 1 calc R U . . .
H7C H 0.377936 0.162921 0.484992 0.040 Uiso 1 1 calc R U . . .
C8 C 0.2516(5) 0.3508(3) 0.58218(17) 0.0408(7) Uani 1 1 d . . . . .
H8A H 0.365221 0.390910 0.559457 0.061 Uiso 1 1 calc R U . . .
H8B H 0.248536 0.394959 0.633987 0.061 Uiso 1 1 calc R U . . .
H8C H 0.129002 0.376142 0.548370 0.061 Uiso 1 1 calc R U . . .

loop_
_atom_site_aniso_label
_atom_site_aniso_U_11
_atom_site_aniso_U_22
_atom_site_aniso_U_33
_atom_site_aniso_U_23
_atom_site_aniso_U_13
_atom_site_aniso_U_12
Cl1 0.0314(3) 0.0250(3) 0.0318(3) 0.0038(3) 0.0033(3) -0.0007(3)
O1 0.0291(9) 0.0221(8) 0.0205(9) 0.0015(7) 0.0077(7) 0.0000(7)
O2 0.0528(12) 0.0259(10) 0.0437(12) -0.0001(8) 0.0232(10) 0.0062(9)
N1 0.0234(10) 0.0234(10) 0.0166(9) -0.0012(8) 0.0036(9) 0.0024(8)
C1 0.0454(16) 0.0327(13) 0.0291(14) 0.0022(11) 0.0163(14) 0.0019(13)
C2 0.0243(12) 0.0306(13) 0.0177(12) -0.0028(10) 0.0015(10) -0.0013(10)
C3 0.0265(11) 0.0213(11) 0.0190(11) 0.0022(9) 0.0062(10) -0.0018(10)
C4 0.0302(14) 0.0369(14) 0.0256(13) 0.0030(11) -0.0008(11) -0.0044(11)
C5 0.0216(12) 0.0222(11) 0.0201(11) 0.0019(9) 0.0038(11) 0.0039(10)
C6 0.0239(14) 0.083(2) 0.0285(16) 0.0073(15) 0.0060(12) -0.0093(15)
C7 0.0338(14) 0.0269(11) 0.0194(12) -0.0042(9) 0.0028(12) 0.0009(11)
C8 0.057(2) 0.0215(12) 0.0383(16) -0.0060(11) -0.0137(15) 0.0147(13)

loop_
_atom_type_symbol
_atom_type_description
_atom_type_scat_dispersion_real
_atom_type_scat_dispersion_imag
_atom_type_scat_source
C C 0.0033 0.0016 'International Tables Vol C Tables 4.2.6.8 and 6.1.1.4'
H H 0.0000 0.0000 'International Tables Vol C Tables 4.2.6.8 and 6.1.1.4'
N N 0.0061 0.0033 'International Tables Vol C Tables 4.2.6.8 and 6.1.1.4'
O O 0.0106 0.0060 'International Tables Vol C Tables 4.2.6.8 and 6.1.1.4'
Cl Cl 0.1484 0.1585 'International Tables Vol C Tables 4.2.6.8 and 6.1.1.4'

loop_
_geom_angle_atom_site_label_1
_geom_angle_atom_site_label_2
_geom_angle_atom_site_label_3
_geom_angle
_geom_angle_site_symmetry_1
_geom_angle_site_symmetry_3
C2 O1 C3 117.81(18) . .
C7 N1 C6 108.0(2) . .
C7 N1 C5 108.13(17) . .
C6 N1 C5 112.21(18) . .
C7 N1 C8 107.09(18) . .
C6 N1 C8 110.4(2) . .
C5 N1 C8 110.86(19) . .
C2 C1 H1A 109.5 . .
C2 C1 H1B 109.5 . .
H1A C1 H1B 109.5 . .
C2 C1 H1C 109.5 . .
H1A C1 H1C 109.5 . .
H1B C1 H1C 109.5 . .
O2 C2 O1 123.3(2) . .
O2 C2 C1 125.4(2) . .
O1 C2 C1 111.2(2) . .
O1 C3 C5 108.65(18) . .
O1 C3 C4 107.28(18) . .
C5 C3 C4 110.9(2) . .
O1 C3 H3 110.0 . .
C5 C3 H3 110.0 . .
C4 C3 H3 110.0 . .
C3 C4 H4A 109.5 . .
C3 C4 H4B 109.5 . .
H4A C4 H4B 109.5 . .
C3 C4 H4C 109.5 . .
H4A C4 H4C 109.5 . .
H4B C4 H4C 109.5 . .
N1 C5 C3 116.84(18) . .
N1 C5 H5A 108.1 . .
C3 C5 H5A 108.1 . .
N1 C5 H5B 108.1 . .
C3 C5 H5B 108.1 . .
H5A C5 H5B 107.3 . .
N1 C6 H6A 109.5 . .
N1 C6 H6B 109.5 . .
H6A C6 H6B 109.5 . .
N1 C6 H6C 109.5 . .
H6A C6 H6C 109.5 . .
H6B C6 H6C 109.5 . .
N1 C7 H7A 109.5 . .
N1 C7 H7B 109.5 . .
H7A C7 H7B 109.5 . .
N1 C7 H7C 109.5 . .
H7A C7 H7C 109.5 . .
H7B C7 H7C 109.5 . .
N1 C8 H8A 109.5 . .
N1 C8 H8B 109.5 . .
H8A C8 H8B 109.5 . .
N1 C8 H8C 109.5 . .
H8A C8 H8C 109.5 . .
H8B C8 H8C 109.5 . .

loop_
_geom_bond_atom_site_label_1
_geom_bond_atom_site_label_2
_geom_bond_distance
_geom_bond_site_symmetry_2
O1 C2 1.352(3) .
O1 C3 1.461(3) .
O2 C2 1.204(3) .
N1 C7 1.496(3) .
N1 C6 1.497(3) .
N1 C5 1.508(3) .
N1 C8 1.508(3) .
C1 C2 1.484(3) .
C1 H1A 0.9800 .
C1 H1B 0.9800 .
C1 H1C 0.9800 .
C3 C5 1.515(3) .
C3 C4 1.515(3) .
C3 H3 1.0000 .
C4 H4A 0.9800 .
C4 H4B 0.9800 .
C4 H4C 0.9800 .
C5 H5A 0.9900 .
C5 H5B 0.9900 .
C6 H6A 0.9800 .
C6 H6B 0.9800 .
C6 H6C 0.9800 .
C7 H7A 0.9800 .
C7 H7B 0.9800 .
C7 H7C 0.9800 .
C8 H8A 0.9800 .
C8 H8B 0.9800 .
C8 H8C 0.9800 .

loop_
_geom_hbond_atom_site_label_D
_geom_hbond_atom_site_label_H
_geom_hbond_atom_site_label_A
_geom_hbond_distance_DH
_geom_hbond_distance_HA
_geom_hbond_distance_DA
_geom_hbond_angle_DHA
_geom_hbond_site_symmetry_A
C4 H4A O2 0.98 2.59 3.511(3) 156.5 2_646
C4 H4B Cl1 0.98 2.82 3.783(3) 168.4 2_646
C6 H6A Cl1 0.98 2.74 3.670(3) 157.9 3_566
C7 H7B Cl1 0.98 2.64 3.612(2) 171.2 1_545
C7 H7C Cl1 0.98 2.70 3.639(3) 160.8 3_666

loop_
_geom_torsion_atom_site_label_1
_geom_torsion_atom_site_label_2
_geom_torsion_atom_site_label_3
_geom_torsion_atom_site_label_4
_geom_torsion
_geom_torsion_site_symmetry_1
_geom_torsion_site_symmetry_2
_geom_torsion_site_symmetry_3
_geom_torsion_site_symmetry_4
C3 O1 C2 O2 6.6(4) . . . .
C3 O1 C2 C1 -174.8(2) . . . .
C2 O1 C3 C5 -131.0(2) . . . .
C2 O1 C3 C4 109.1(2) . . . .
C7 N1 C5 C3 176.95(18) . . . .
C6 N1 C5 C3 -64.1(3) . . . .
C8 N1 C5 C3 59.8(3) . . . .
O1 C3 C5 N1 78.0(2) . . . .
C4 C3 C5 N1 -164.37(19) . . . .
